data_7247962
loop_
_publ_author_name
'Nechipadappu, Sunil Kumar'
'Swain, Debasish'

_publ_section_title
;
 New drug--drug and drug--nutraceutical salts of anti-emetic drug
 domperidone: structural and physicochemical aspects of new salts
;
_journal_issue 7
_journal_name_full CrystEngComm
_journal_page_first 926
_journal_page_last 942
_journal_paper_doi 10.1039/D3CE01000G
_journal_volume 26
_journal_year 2024
_chemical_formula_moiety '2(C22 H25 Cl N5 O2), 2(C7 H5 O3), 5(H2 O)'
_chemical_formula_sum 'C58 H70 Cl2 N10 O15'
_chemical_formula_weight 1218.14
_chemical_name_common 'Domperidone salicylate hydrate'
_chemical_name_systematic 'Domperidone salicylate hydrate'
_space_group_crystal_system triclinic
_space_group_IT_number 2
_space_group_name_Hall '-P 1'
_space_group_name_H-M_alt 'P -1'
_atom_sites_solution_hydrogens mixed
_atom_sites_solution_primary difmap
_atom_sites_solution_secondary difmap
_audit_creation_method SHELXL-2019/3
_audit_update_record
;
2023-09-26 deposited with the CCDC.	2024-01-03 downloaded from the CCDC.
;
_cell_angle_alpha 102.0057(7)
_cell_angle_beta 94.2351(8)
_cell_angle_gamma 104.6243(9)
_cell_formula_units_Z 1
_cell_length_a 7.4744(2)
_cell_length_b 10.1384(2)
_cell_length_c 21.5088(5)
_cell_measurement_reflns_used 8673
_cell_measurement_temperature 294(2)
_cell_measurement_theta_max 28.6
_cell_measurement_theta_min 2.50
_cell_volume 1528.79(6)
_computing_cell_refinement '<i>SAINT</i> (Bruker, 2016)'
_computing_data_collection '<i>APEX3</i> (Bruker, 2016)'
_computing_data_reduction 'Bruker SAINT'
_computing_molecular_graphics 'Bruker SHELXTL'
_computing_publication_material 'Bruker SHELXTL'
_computing_structure_refinement '<i>SHELXL2014</i> (Sheldrick, 2015)'
_computing_structure_solution '<i>SHELXT</i> (Sheldrick, 2015)'
_diffrn_ambient_temperature 294(2)
_diffrn_measured_fraction_theta_full 0.999
_diffrn_measured_fraction_theta_max 0.997
_diffrn_measurement_device_type 'Bruker D8 QUEST PHOTON-III'
_diffrn_measurement_method '\w and \f'
_diffrn_radiation_type MoK\a
_diffrn_radiation_wavelength 0.71073
_diffrn_reflns_av_R_equivalents 0.1197
_diffrn_reflns_av_unetI/netI 0.1624
_diffrn_reflns_Laue_measured_fraction_full 0.999
_diffrn_reflns_Laue_measured_fraction_max 0.997
_diffrn_reflns_limit_h_max 10
_diffrn_reflns_limit_h_min -10
_diffrn_reflns_limit_k_max 14
_diffrn_reflns_limit_k_min -14
_diffrn_reflns_limit_l_max 30
_diffrn_reflns_limit_l_min -28
_diffrn_reflns_number 34667
_diffrn_reflns_point_group_measured_fraction_full 0.999
_diffrn_reflns_point_group_measured_fraction_max 0.997
_diffrn_reflns_theta_full 25.242
_diffrn_reflns_theta_max 30.519
_diffrn_reflns_theta_min 2.136
_exptl_absorpt_coefficient_mu 0.180
_exptl_absorpt_correction_T_max 0.7461
_exptl_absorpt_correction_T_min 0.6849
_exptl_absorpt_correction_type multi-scan
_exptl_absorpt_process_details
;
 SADABS 2016/2: Krause, L., Herbst-Irmer, R., Sheldrick G.M. & Stalke D.,
 J. Appl. Cryst. 48 (2015) 3-10
;
_exptl_crystal_density_diffrn 1.323
_exptl_crystal_description block
_exptl_crystal_F_000 642
_exptl_crystal_recrystallization_method 'Re-crystallisation from solvent'
_exptl_crystal_size_max 0.120
_exptl_crystal_size_mid 0.100
_exptl_crystal_size_min 0.090
_refine_diff_density_max 0.424
_refine_diff_density_min -0.338
_refine_diff_density_rms 0.046
_refine_ls_extinction_method none
_refine_ls_goodness_of_fit_ref 1.014
_refine_ls_hydrogen_treatment mixed
_refine_ls_matrix_type full
_refine_ls_number_parameters 410
_refine_ls_number_reflns 9336
_refine_ls_number_restraints 8
_refine_ls_restrained_S_all 1.014
_refine_ls_R_factor_all 0.1703
_refine_ls_R_factor_gt 0.0572
_refine_ls_shift/su_max 0.001
_refine_ls_shift/su_mean 0.000
_refine_ls_structure_factor_coef Fsqd
_refine_ls_weighting_details 'w=1/[\s^2^(Fo^2^)+(0.0760P)^2^+0.0150P] where P=(Fo^2^+2Fc^2^)/3'
_refine_ls_weighting_scheme calc
_refine_ls_wR_factor_gt 0.1423
_refine_ls_wR_factor_ref 0.1751
_reflns_Friedel_coverage 0.000
_reflns_number_gt 4776
_reflns_number_total 9336
_reflns_threshold_expression 'I > 2\s(I)'
_cod_data_source_file d3ce01000g2.cif
_cod_data_source_block KB541_0m
_cod_depositor_comments 'Adding full bibliography for 7247958--7247965.cif.'
_cod_database_code 7247962
_shelx_shelxl_version_number 2019/3
_shelx_space_group_comment
;
The symmetry employed for this shelxl refinement is uniquely defined
by the following loop, which should always be used as a source of
symmetry information in preference to the above space-group names.
They are only intended as comments.
;
_shelx_estimated_absorpt_t_min 0.979
_shelx_estimated_absorpt_t_max 0.984

loop_
_space_group_symop_operation_xyz
'x, y, z'
'-x, -y, -z'

loop_
_atom_site_label
_atom_site_type_symbol
_atom_site_fract_x
_atom_site_fract_y
_atom_site_fract_z
_atom_site_U_iso_or_equiv
_atom_site_adp_type
_atom_site_occupancy
_atom_site_site_symmetry_order
_atom_site_calc_flag
_atom_site_refinement_flags_posn
_atom_site_refinement_flags_adp
_atom_site_refinement_flags_occupancy
_atom_site_disorder_assembly
_atom_site_disorder_group
C1 C 0.2761(3) -0.0964(2) 0.50708(9) 0.0393(4) Uani 1 1 d . . . . .
C2 C 0.2255(3) -0.04858(19) 0.45455(8) 0.0377(4) Uani 1 1 d . . . . .
H2 H 0.205324 -0.104464 0.413118 0.045 Uiso 1 1 calc R U . . .
C3 C 0.2065(3) 0.08544(19) 0.46642(8) 0.0341(4) Uani 1 1 d . . . . .
C4 C 0.2361(3) 0.17048(19) 0.52891(8) 0.0341(4) Uani 1 1 d . . . . .
C5 C 0.2907(3) 0.1227(2) 0.58058(8) 0.0424(5) Uani 1 1 d . . . . .
H5 H 0.314755 0.179562 0.621884 0.051 Uiso 1 1 calc R U . . .
C6 C 0.3089(3) -0.0134(2) 0.56921(9) 0.0441(5) Uani 1 1 d . . . . .
H6 H 0.343232 -0.048993 0.603383 0.053 Uiso 1 1 calc R U . . .
C7 C 0.1564(3) 0.29293(19) 0.45829(8) 0.0353(4) Uani 1 1 d . . . . .
C8 C 0.2203(3) 0.42476(19) 0.57180(7) 0.0356(4) Uani 1 1 d . . . . .
H8 H 0.163399 0.485481 0.551790 0.043 Uiso 1 1 calc R U . . .
C9 C 0.4228(3) 0.5046(2) 0.59520(8) 0.0424(5) Uani 1 1 d . . . . .
H9A H 0.483305 0.448344 0.616152 0.051 Uiso 1 1 calc R U . . .
H9B H 0.486587 0.522681 0.558904 0.051 Uiso 1 1 calc R U . . .
C10 C 0.4368(3) 0.6424(2) 0.64183(8) 0.0461(5) Uani 1 1 d . . . . .
H10A H 0.567045 0.689664 0.657727 0.055 Uiso 1 1 calc R U . . .
H10B H 0.387352 0.702133 0.619532 0.055 Uiso 1 1 calc R U . . .
C11 C 0.1335(3) 0.5386(2) 0.67477(8) 0.0408(5) Uani 1 1 d . . . . .
H11A H 0.069882 0.592680 0.653474 0.049 Uiso 1 1 calc R U . . .
H11B H 0.071737 0.521470 0.711579 0.049 Uiso 1 1 calc R U . . .
C12 C 0.1191(3) 0.3997(2) 0.62903(9) 0.0441(5) Uani 1 1 d . . . . .
H12A H -0.011081 0.350195 0.614316 0.053 Uiso 1 1 calc R U . . .
H12B H 0.174132 0.342159 0.651033 0.053 Uiso 1 1 calc R U . . .
C13 C 0.3454(3) 0.7605(2) 0.74101(8) 0.0430(5) Uani 1 1 d . . . . .
H13A H 0.272400 0.809255 0.719914 0.052 Uiso 1 1 calc R U . . .
H13B H 0.474263 0.816870 0.749108 0.052 Uiso 1 1 calc R U . . .
C14 C 0.2764(3) 0.7463(2) 0.80426(8) 0.0457(5) Uani 1 1 d . . . . .
H14A H 0.321151 0.675560 0.819780 0.055 Uiso 1 1 calc R U . . .
H14B H 0.141132 0.716944 0.798467 0.055 Uiso 1 1 calc R U . . .
C15 C 0.3472(4) 0.8868(2) 0.85303(8) 0.0487(6) Uani 1 1 d . . . . .
H15A H 0.481665 0.920013 0.855266 0.058 Uiso 1 1 calc R U . . .
H15B H 0.293348 0.954943 0.838901 0.058 Uiso 1 1 calc R U . . .
C16 C 0.1551(3) 0.9177(2) 0.94229(9) 0.0483(6) Uani 1 1 d . . . . .
C17 C 0.2993(3) 0.8322(2) 1.01427(9) 0.0452(5) Uani 1 1 d . . . . .
C18 C 0.3554(4) 0.7853(3) 1.06622(11) 0.0591(7) Uani 1 1 d . . . . .
H18 H 0.294985 0.791713 1.102546 0.071 Uiso 1 1 calc R U . . .
C19 C 0.5038(5) 0.7290(4) 1.06216(13) 0.0795(10) Uani 1 1 d . . . . .
H19 H 0.544355 0.696144 1.096379 0.095 Uiso 1 1 calc R U . . .
C20 C 0.5953(5) 0.7199(4) 1.00809(14) 0.0838(10) Uani 1 1 d . . . . .
H20 H 0.696860 0.682599 1.007186 0.101 Uiso 1 1 calc R U . . .
C21 C 0.5381(4) 0.7654(3) 0.95558(12) 0.0647(7) Uani 1 1 d . . . . .
H21 H 0.597757 0.757849 0.919089 0.078 Uiso 1 1 calc R U . . .
C22 C 0.3901(3) 0.8218(2) 0.95962(9) 0.0449(5) Uani 1 1 d . . . . .
Cl1 Cl 0.29848(9) -0.26696(6) 0.49403(3) 0.05216(16) Uani 1 1 d . . . . .
N1 N 0.1604(3) 0.16206(17) 0.42498(7) 0.0385(4) Uani 1 1 d . . . . .
H1N H 0.143(3) 0.134(2) 0.3831(10) 0.056(7) Uiso 1 1 d . . . . .
N2 N 0.2030(2) 0.29715(16) 0.52256(6) 0.0355(4) Uani 1 1 d . . . . .
N3 N 0.3324(2) 0.62152(17) 0.69718(6) 0.0337(3) Uani 1 1 d . . . . .
H3N H 0.392(3) 0.574(2) 0.7217(8) 0.031(5) Uiso 1 1 d . . . . .
N4 N 0.2996(3) 0.87623(19) 0.91650(7) 0.0454(4) Uani 1 1 d . . . . .
N5 N 0.1558(3) 0.8903(2) 1.00203(7) 0.0514(5) Uani 1 1 d . . . . .
H5N H 0.095(4) 0.919(3) 1.0295(12) 0.074(9) Uiso 1 1 d . . . . .
O1 O 0.1220(2) 0.38667(15) 0.43593(6) 0.0471(4) Uani 1 1 d . . . . .
O2 O 0.0452(3) 0.9694(2) 0.91615(6) 0.0664(6) Uani 1 1 d . . . . .
C23 C 0.6230(4) 0.4466(3) 0.76495(11) 0.0573(6) Uani 1 1 d . . . . .
C24 C 0.7856(2) 0.43359(17) 0.80655(6) 0.0470(5) Uani 1 1 d G . . . .
C25 C 0.8756(3) 0.33174(18) 0.78497(7) 0.0683(8) Uani 1 1 d G . . . .
C26 C 1.0300(3) 0.3236(2) 0.82263(11) 0.0962(12) Uani 1 1 d G . . . .
H26 H 1.090220 0.255435 0.808190 0.115 Uiso 1 1 calc R U . . .
C27 C 1.0944(3) 0.4173(3) 0.88185(10) 0.0972(11) Uani 1 1 d G . . . .
H27 H 1.197637 0.411838 0.907046 0.117 Uiso 1 1 calc R U . . .
C28 C 1.0043(3) 0.5192(2) 0.90343(7) 0.0790(9) Uani 1 1 d G . . . .
H28 H 1.047394 0.581847 0.943058 0.095 Uiso 1 1 calc R U . . .
C29 C 0.8500(3) 0.52730(15) 0.86578(7) 0.0586(6) Uani 1 1 d G . . . .
H29 H 0.789731 0.595454 0.880213 0.070 Uiso 1 1 calc R U . . .
O3 O 0.5737(3) 0.5564(2) 0.77886(9) 0.0744(6) Uani 1 1 d . . . . .
O4 O 0.5494(4) 0.3458(2) 0.71766(9) 0.0954(8) Uani 1 1 d . . . . .
O5 O 0.8143(5) 0.2377(3) 0.72809(11) 0.0995(9) Uani 1 1 d D . . . .
H5O H 0.696(4) 0.222(5) 0.738(2) 0.18(2) Uiso 1 1 d D . . . .
O1W O -0.1931(4) 0.8333(3) 0.80221(10) 0.0949(8) Uani 1 1 d D . . . .
H1W H -0.117(5) 0.888(4) 0.8350(14) 0.142 Uiso 1 1 d D U . . .
H2W H -0.246(6) 0.746(2) 0.803(2) 0.142 Uiso 1 1 d D U . . .
O2W O -0.0948(5) 0.9689(3) 0.70733(9) 0.1240(12) Uani 1 1 d D . . . .
H3W H -0.114(8) 0.918(4) 0.7365(18) 0.186 Uiso 1 1 d D U . . .
H4W H -0.091(8) 1.057(3) 0.720(2) 0.186 Uiso 1 1 d D U . . .
O3W O 0.3145(10) 0.0826(6) 0.7457(2) 0.117(2) Uani 0.5 1 d D . P . .
H5W H 0.354(13) 0.105(9) 0.7860(13) 0.176 Uiso 0.5 1 d D U P . .
H6W H 0.379(12) 0.149(7) 0.729(3) 0.176 Uiso 0.5 1 d D U P . .

loop_
_atom_site_aniso_label
_atom_site_aniso_U_11
_atom_site_aniso_U_22
_atom_site_aniso_U_33
_atom_site_aniso_U_23
_atom_site_aniso_U_13
_atom_site_aniso_U_12
C1 0.0353(11) 0.0332(9) 0.0483(9) 0.0092(8) 0.0064(8) 0.0074(8)
C2 0.0398(11) 0.0334(9) 0.0358(8) 0.0044(7) 0.0039(7) 0.0060(8)
C3 0.0339(10) 0.0336(9) 0.0309(7) 0.0046(7) 0.0033(7) 0.0050(7)
C4 0.0370(11) 0.0326(9) 0.0304(7) 0.0047(6) 0.0038(7) 0.0075(8)
C5 0.0500(13) 0.0433(11) 0.0319(8) 0.0053(7) 0.0002(8) 0.0137(9)
C6 0.0493(14) 0.0460(11) 0.0392(9) 0.0126(8) 0.0026(8) 0.0157(10)
C7 0.0393(11) 0.0341(9) 0.0297(7) 0.0065(7) 0.0032(7) 0.0064(8)
C8 0.0424(12) 0.0326(9) 0.0283(7) 0.0009(6) 0.0032(7) 0.0096(8)
C9 0.0436(12) 0.0443(11) 0.0321(8) -0.0021(7) 0.0098(8) 0.0069(9)
C10 0.0537(14) 0.0427(11) 0.0322(8) 0.0011(8) 0.0137(8) 0.0001(10)
C11 0.0379(11) 0.0491(11) 0.0318(8) 0.0005(8) 0.0052(7) 0.0126(9)
C12 0.0458(13) 0.0396(10) 0.0387(8) 0.0009(8) 0.0117(8) 0.0021(9)
C13 0.0561(14) 0.0385(10) 0.0308(7) -0.0009(7) 0.0053(8) 0.0140(9)
C14 0.0523(14) 0.0475(11) 0.0332(8) -0.0017(8) 0.0097(8) 0.0145(10)
C15 0.0627(16) 0.0502(12) 0.0312(8) -0.0022(8) 0.0091(9) 0.0208(11)
C16 0.0526(14) 0.0586(13) 0.0326(8) -0.0046(8) 0.0031(9) 0.0263(11)
C17 0.0457(13) 0.0469(11) 0.0387(9) 0.0002(8) 0.0042(9) 0.0133(10)
C18 0.073(2) 0.0626(15) 0.0471(11) 0.0154(10) 0.0096(12) 0.0246(14)
C19 0.090(3) 0.105(2) 0.0654(15) 0.0380(16) 0.0082(16) 0.051(2)
C20 0.086(3) 0.114(3) 0.0790(18) 0.0359(18) 0.0192(18) 0.064(2)
C21 0.0643(19) 0.0853(19) 0.0562(12) 0.0155(13) 0.0139(12) 0.0404(16)
C22 0.0467(13) 0.0471(11) 0.0385(9) 0.0013(8) 0.0042(9) 0.0164(10)
Cl1 0.0577(4) 0.0380(3) 0.0637(3) 0.0132(2) 0.0085(3) 0.0172(2)
N1 0.0512(11) 0.0352(8) 0.0265(6) 0.0049(6) 0.0034(6) 0.0094(7)
N2 0.0458(10) 0.0328(8) 0.0259(6) 0.0030(5) 0.0014(6) 0.0112(7)
N3 0.0365(9) 0.0378(8) 0.0251(6) 0.0024(6) 0.0024(6) 0.0120(7)
N4 0.0517(12) 0.0553(10) 0.0303(7) 0.0004(7) 0.0069(7) 0.0242(9)
N5 0.0558(13) 0.0669(13) 0.0336(7) 0.0015(8) 0.0101(8) 0.0281(11)
O1 0.0644(11) 0.0419(8) 0.0375(6) 0.0113(6) 0.0043(7) 0.0185(7)
O2 0.0764(14) 0.0968(14) 0.0364(7) 0.0016(8) 0.0048(8) 0.0547(12)
C23 0.0586(17) 0.0610(15) 0.0562(12) 0.0190(11) 0.0007(11) 0.0212(13)
C24 0.0485(14) 0.0505(12) 0.0465(10) 0.0160(9) 0.0054(9) 0.0183(11)
C25 0.083(2) 0.0679(17) 0.0647(14) 0.0170(13) 0.0135(15) 0.0375(16)
C26 0.094(3) 0.113(3) 0.106(2) 0.030(2) 0.006(2) 0.070(2)
C27 0.070(2) 0.114(3) 0.119(3) 0.049(2) -0.011(2) 0.035(2)
C28 0.081(2) 0.0698(18) 0.0760(17) 0.0195(15) -0.0228(16) 0.0097(16)
C29 0.0644(18) 0.0550(14) 0.0556(12) 0.0161(11) -0.0043(12) 0.0162(13)
O3 0.0736(15) 0.0818(14) 0.0790(11) 0.0226(10) -0.0012(11) 0.0416(12)
O4 0.111(2) 0.0855(15) 0.0700(11) 0.0006(11) -0.0388(12) 0.0200(14)
O5 0.142(3) 0.0823(16) 0.0777(13) -0.0025(12) 0.0212(16) 0.0523(17)
O1W 0.104(2) 0.0944(18) 0.0708(12) 0.0311(13) -0.0253(12) -0.0002(15)
O2W 0.242(4) 0.0769(16) 0.0495(10) 0.0051(11) 0.0205(16) 0.045(2)
O3W 0.147(6) 0.107(4) 0.108(4) 0.054(3) 0.016(4) 0.031(4)

loop_
_atom_type_symbol
_atom_type_description
_atom_type_scat_dispersion_real
_atom_type_scat_dispersion_imag
_atom_type_scat_source
C C 0.0033 0.0016 'International Tables Vol C Tables 4.2.6.8 and 6.1.1.4'
H H 0.0000 0.0000 'International Tables Vol C Tables 4.2.6.8 and 6.1.1.4'
N N 0.0061 0.0033 'International Tables Vol C Tables 4.2.6.8 and 6.1.1.4'
O O 0.0106 0.0060 'International Tables Vol C Tables 4.2.6.8 and 6.1.1.4'
Cl Cl 0.1484 0.1585 'International Tables Vol C Tables 4.2.6.8 and 6.1.1.4'

loop_
_geom_angle_atom_site_label_1
_geom_angle_atom_site_label_2
_geom_angle_atom_site_label_3
_geom_angle
_geom_angle_site_symmetry_1
_geom_angle_site_symmetry_3
_geom_angle_publ_flag
C2 C1 C6 122.18(18) . . ?
C2 C1 Cl1 118.23(14) . . ?
C6 C1 Cl1 119.59(17) . . ?
C3 C2 C1 116.90(15) . . ?
C3 C2 H2 121.6 . . ?
C1 C2 H2 121.6 . . ?
C2 C3 N1 130.57(15) . . ?
C2 C3 C4 121.94(17) . . ?
N1 C3 C4 107.49(15) . . ?
C5 C4 N2 133.45(15) . . ?
C5 C4 C3 120.51(17) . . ?
N2 C4 C3 106.03(15) . . ?
C4 C5 C6 118.05(16) . . ?
C4 C5 H5 121.0 . . ?
C6 C5 H5 121.0 . . ?
C1 C6 C5 120.39(19) . . ?
C1 C6 H6 119.8 . . ?
C5 C6 H6 119.8 . . ?
O1 C7 N1 127.25(16) . . ?
O1 C7 N2 127.09(16) . . ?
N1 C7 N2 105.65(16) . . ?
N2 C8 C9 111.66(15) . . ?
N2 C8 C12 113.97(16) . . ?
C9 C8 C12 109.44(15) . . ?
N2 C8 H8 107.1 . . ?
C9 C8 H8 107.1 . . ?
C12 C8 H8 107.1 . . ?
C10 C9 C8 110.61(17) . . ?
C10 C9 H9A 109.5 . . ?
C8 C9 H9A 109.5 . . ?
C10 C9 H9B 109.5 . . ?
C8 C9 H9B 109.5 . . ?
H9A C9 H9B 108.1 . . ?
N3 C10 C9 111.89(17) . . ?
N3 C10 H10A 109.2 . . ?
C9 C10 H10A 109.2 . . ?
N3 C10 H10B 109.2 . . ?
C9 C10 H10B 109.2 . . ?
H10A C10 H10B 107.9 . . ?
N3 C11 C12 111.79(16) . . ?
N3 C11 H11A 109.3 . . ?
C12 C11 H11A 109.3 . . ?
N3 C11 H11B 109.3 . . ?
C12 C11 H11B 109.3 . . ?
H11A C11 H11B 107.9 . . ?
C11 C12 C8 109.87(17) . . ?
C11 C12 H12A 109.7 . . ?
C8 C12 H12A 109.7 . . ?
C11 C12 H12B 109.7 . . ?
C8 C12 H12B 109.7 . . ?
H12A C12 H12B 108.2 . . ?
N3 C13 C14 112.63(17) . . ?
N3 C13 H13A 109.1 . . ?
C14 C13 H13A 109.1 . . ?
N3 C13 H13B 109.1 . . ?
C14 C13 H13B 109.1 . . ?
H13A C13 H13B 107.8 . . ?
C13 C14 C15 109.47(18) . . ?
C13 C14 H14A 109.8 . . ?
C15 C14 H14A 109.8 . . ?
C13 C14 H14B 109.8 . . ?
C15 C14 H14B 109.8 . . ?
H14A C14 H14B 108.2 . . ?
N4 C15 C14 111.86(19) . . ?
N4 C15 H15A 109.2 . . ?
C14 C15 H15A 109.2 . . ?
N4 C15 H15B 109.2 . . ?
C14 C15 H15B 109.2 . . ?
H15A C15 H15B 107.9 . . ?
O2 C16 N4 126.3(2) . . ?
O2 C16 N5 127.1(2) . . ?
N4 C16 N5 106.62(19) . . ?
C18 C17 N5 132.3(2) . . ?
C18 C17 C22 121.1(2) . . ?
N5 C17 C22 106.59(19) . . ?
C19 C18 C17 117.3(2) . . ?
C19 C18 H18 121.3 . . ?
C17 C18 H18 121.3 . . ?
C18 C19 C20 121.5(3) . . ?
C18 C19 H19 119.2 . . ?
C20 C19 H19 119.2 . . ?
C21 C20 C19 121.3(3) . . ?
C21 C20 H20 119.3 . . ?
C19 C20 H20 119.3 . . ?
C22 C21 C20 117.2(2) . . ?
C22 C21 H21 121.4 . . ?
C20 C21 H21 121.4 . . ?
C21 C22 N4 131.7(2) . . ?
C21 C22 C17 121.5(2) . . ?
N4 C22 C17 106.85(18) . . ?
C3 N1 C7 110.67(14) . . ?
C3 N1 H1N 124.9(16) . . ?
C7 N1 H1N 124.4(16) . . ?
C7 N2 C4 110.15(13) . . ?
C7 N2 C8 120.37(15) . . ?
C4 N2 C8 129.40(14) . . ?
C10 N3 C11 111.22(14) . . ?
C10 N3 C13 110.10(15) . . ?
C11 N3 C13 111.44(15) . . ?
C10 N3 H3N 108.4(11) . . ?
C11 N3 H3N 109.9(13) . . ?
C13 N3 H3N 105.6(10) . . ?
C16 N4 C22 109.71(17) . . ?
C16 N4 C15 124.30(19) . . ?
C22 N4 C15 125.98(18) . . ?
C16 N5 C17 110.22(18) . . ?
C16 N5 H5N 124.5(19) . . ?
C17 N5 H5N 124.1(19) . . ?
O3 C23 O4 124.9(3) . . ?
O3 C23 C24 118.1(2) . . ?
O4 C23 C24 117.0(2) . . ?
C25 C24 C29 120.0 . . ?
C25 C24 C23 120.27(14) . . ?
C29 C24 C23 119.68(14) . . ?
O5 C25 C26 118.65(18) . . ?
O5 C25 C24 121.34(18) . . ?
C26 C25 C24 120.0 . . ?
C27 C26 C25 120.0 . . ?
C27 C26 H26 120.0 . . ?
C25 C26 H26 120.0 . . ?
C26 C27 C28 120.0 . . ?
C26 C27 H27 120.0 . . ?
C28 C27 H27 120.0 . . ?
C29 C28 C27 120.0 . . ?
C29 C28 H28 120.0 . . ?
C27 C28 H28 120.0 . . ?
C28 C29 C24 120.0 . . ?
C28 C29 H29 120.0 . . ?
C24 C29 H29 120.0 . . ?
C25 O5 H5O 90(3) . . ?
H1W O1W H2W 119(4) . . ?
H3W O2W H4W 116(4) . . ?
H5W O3W H6W 107(3) . . ?

loop_
_geom_bond_atom_site_label_1
_geom_bond_atom_site_label_2
_geom_bond_distance
_geom_bond_site_symmetry_2
_geom_bond_publ_flag
C1 C2 1.383(3) . ?
C1 C6 1.390(3) . ?
C1 Cl1 1.746(2) . ?
C2 C3 1.375(2) . ?
C2 H2 0.9300 . ?
C3 N1 1.376(2) . ?
C3 C4 1.406(2) . ?
C4 C5 1.376(3) . ?
C4 N2 1.399(2) . ?
C5 C6 1.394(3) . ?
C5 H5 0.9300 . ?
C6 H6 0.9300 . ?
C7 O1 1.223(2) . ?
C7 N1 1.379(2) . ?
C7 N2 1.390(2) . ?
C8 N2 1.4621(19) . ?
C8 C9 1.516(3) . ?
C8 C12 1.524(3) . ?
C8 H8 0.9800 . ?
C9 C10 1.515(2) . ?
C9 H9A 0.9700 . ?
C9 H9B 0.9700 . ?
C10 N3 1.493(2) . ?
C10 H10A 0.9700 . ?
C10 H10B 0.9700 . ?
C11 N3 1.498(3) . ?
C11 C12 1.514(2) . ?
C11 H11A 0.9700 . ?
C11 H11B 0.9700 . ?
C12 H12A 0.9700 . ?
C12 H12B 0.9700 . ?
C13 N3 1.499(2) . ?
C13 C14 1.512(3) . ?
C13 H13A 0.9700 . ?
C13 H13B 0.9700 . ?
C14 C15 1.525(3) . ?
C14 H14A 0.9700 . ?
C14 H14B 0.9700 . ?
C15 N4 1.454(2) . ?
C15 H15A 0.9700 . ?
C15 H15B 0.9700 . ?
C16 O2 1.240(3) . ?
C16 N4 1.368(2) . ?
C16 N5 1.370(3) . ?
C17 C18 1.379(3) . ?
C17 N5 1.382(3) . ?
C17 C22 1.398(3) . ?
C18 C19 1.370(4) . ?
C18 H18 0.9300 . ?
C19 C20 1.390(4) . ?
C19 H19 0.9300 . ?
C20 C21 1.383(4) . ?
C20 H20 0.9300 . ?
C21 C22 1.368(3) . ?
C21 H21 0.9300 . ?
C22 N4 1.390(3) . ?
N1 H1N 0.87(2) . ?
N3 H3N 0.95(2) . ?
N5 H5N 0.82(2) . ?
C23 O3 1.245(3) . ?
C23 O4 1.258(3) . ?
C23 C24 1.505(3) . ?
C24 C25 1.3900 . ?
C24 C29 1.3900 . ?
C25 O5 1.352(3) . ?
C25 C26 1.3900 . ?
C26 C27 1.3900 . ?
C26 H26 0.9300 . ?
C27 C28 1.3900 . ?
C27 H27 0.9300 . ?
C28 C29 1.3900 . ?
C28 H28 0.9300 . ?
C29 H29 0.9300 . ?
O5 H5O 0.902(19) . ?
O1W H1W 0.864(19) . ?
O1W H2W 0.884(19) . ?
O2W H3W 0.891(19) . ?
O2W H4W 0.871(19) . ?
O3W H5W 0.86(2) . ?
O3W H6W 0.87(2) . ?

loop_
_geom_hbond_atom_site_label_D
_geom_hbond_atom_site_label_H
_geom_hbond_atom_site_label_A
_geom_hbond_distance_DH
_geom_hbond_distance_HA
_geom_hbond_distance_DA
_geom_hbond_angle_DHA
_geom_hbond_site_symmetry_A
_geom_hbond_publ_flag
N1 H1N O2W 0.87(2) 1.97(2) 2.828(2) 168(2) 2_566 yes
N5 H5N O2 0.82(2) 1.99(3) 2.794(2) 165(3) 2_577 yes
O1W H2W O3 0.884(19) 1.99(2) 2.826(3) 158(4) 1_455 yes
O2W H4W O5 0.871(19) 2.10(3) 2.925(4) 157(5) 1_465 yes
O5 H5O O4 0.902(19) 1.95(5) 2.511(4) 118(4) . yes
N3 H3N O3 0.95(2) 1.83(2) 2.719(2) 155.7(18) . yes
O1W H1W O2 0.864(19) 1.94(2) 2.791(3) 166(4) . yes
O2W H3W O1W 0.891(19) 1.86(2) 2.734(3) 167(5) . yes
O3W H6W O4 0.87(2) 2.16(3) 3.004(6) 163(7) . yes

loop_
_geom_torsion_atom_site_label_1
_geom_torsion_atom_site_label_2
_geom_torsion_atom_site_label_3
_geom_torsion_atom_site_label_4
_geom_torsion
_geom_torsion_site_symmetry_1
_geom_torsion_site_symmetry_2
_geom_torsion_site_symmetry_3
_geom_torsion_site_symmetry_4
_geom_torsion_publ_flag
C6 C1 C2 C3 -0.8(3) . . . . ?
Cl1 C1 C2 C3 179.13(16) . . . . ?
C1 C2 C3 N1 179.3(2) . . . . ?
C1 C2 C3 C4 -0.2(3) . . . . ?
C2 C3 C4 C5 1.8(3) . . . . ?
N1 C3 C4 C5 -177.80(19) . . . . ?
C2 C3 C4 N2 -179.49(19) . . . . ?
N1 C3 C4 N2 0.9(2) . . . . ?
N2 C4 C5 C6 179.4(2) . . . . ?
C3 C4 C5 C6 -2.3(3) . . . . ?
C2 C1 C6 C5 0.3(3) . . . . ?
Cl1 C1 C6 C5 -179.64(18) . . . . ?
C4 C5 C6 C1 1.3(3) . . . . ?
N2 C8 C9 C10 175.07(16) . . . . ?
C12 C8 C9 C10 -57.8(2) . . . . ?
C8 C9 C10 N3 56.2(2) . . . . ?
N3 C11 C12 C8 -57.4(2) . . . . ?
N2 C8 C12 C11 -175.91(17) . . . . ?
C9 C8 C12 C11 58.3(2) . . . . ?
N3 C13 C14 C15 162.73(18) . . . . ?
C13 C14 C15 N4 -174.68(18) . . . . ?
N5 C17 C18 C19 178.4(3) . . . . ?
C22 C17 C18 C19 0.3(4) . . . . ?
C17 C18 C19 C20 0.3(5) . . . . ?
C18 C19 C20 C21 -1.1(6) . . . . ?
C19 C20 C21 C22 1.1(5) . . . . ?
C20 C21 C22 N4 180.0(3) . . . . ?
C20 C21 C22 C17 -0.5(4) . . . . ?
C18 C17 C22 C21 -0.2(4) . . . . ?
N5 C17 C22 C21 -178.7(2) . . . . ?
C18 C17 C22 N4 179.4(2) . . . . ?
N5 C17 C22 N4 0.9(2) . . . . ?
C2 C3 N1 C7 179.6(2) . . . . ?
C4 C3 N1 C7 -0.9(2) . . . . ?
O1 C7 N1 C3 179.3(2) . . . . ?
N2 C7 N1 C3 0.4(2) . . . . ?
O1 C7 N2 C4 -178.7(2) . . . . ?
N1 C7 N2 C4 0.2(2) . . . . ?
O1 C7 N2 C8 -1.6(3) . . . . ?
N1 C7 N2 C8 177.28(17) . . . . ?
C5 C4 N2 C7 177.8(2) . . . . ?
C3 C4 N2 C7 -0.7(2) . . . . ?
C5 C4 N2 C8 1.0(4) . . . . ?
C3 C4 N2 C8 -177.44(19) . . . . ?
C9 C8 N2 C7 -102.7(2) . . . . ?
C12 C8 N2 C7 132.6(2) . . . . ?
C9 C8 N2 C4 73.7(3) . . . . ?
C12 C8 N2 C4 -50.9(3) . . . . ?
C9 C10 N3 C11 -54.3(2) . . . . ?
C9 C10 N3 C13 -178.36(18) . . . . ?
C12 C11 N3 C10 55.2(2) . . . . ?
C12 C11 N3 C13 178.45(16) . . . . ?
C14 C13 N3 C10 -168.49(19) . . . . ?
C14 C13 N3 C11 67.6(2) . . . . ?
O2 C16 N4 C22 -179.2(2) . . . . ?
N5 C16 N4 C22 0.5(3) . . . . ?
O2 C16 N4 C15 0.1(4) . . . . ?
N5 C16 N4 C15 179.73(19) . . . . ?
C21 C22 N4 C16 178.7(3) . . . . ?
C17 C22 N4 C16 -0.9(2) . . . . ?
C21 C22 N4 C15 -0.5(4) . . . . ?
C17 C22 N4 C15 179.9(2) . . . . ?
C14 C15 N4 C16 -101.2(2) . . . . ?
C14 C15 N4 C22 77.9(3) . . . . ?
O2 C16 N5 C17 179.8(2) . . . . ?
N4 C16 N5 C17 0.1(3) . . . . ?
C18 C17 N5 C16 -178.9(2) . . . . ?
C22 C17 N5 C16 -0.6(3) . . . . ?
O3 C23 C24 C25 -163.9(2) . . . . ?
O4 C23 C24 C25 14.7(3) . . . . ?
O3 C23 C24 C29 13.7(3) . . . . ?
O4 C23 C24 C29 -167.7(2) . . . . ?
C29 C24 C25 O5 178.9(3) . . . . ?
C23 C24 C25 O5 -3.5(3) . . . . ?
C29 C24 C25 C26 0.0 . . . . ?
C23 C24 C25 C26 177.6(2) . . . . ?
O5 C25 C26 C27 -178.9(2) . . . . ?
C24 C25 C26 C27 0.0 . . . . ?
C25 C26 C27 C28 0.0 . . . . ?
C26 C27 C28 C29 0.0 . . . . ?
C27 C28 C29 C24 0.0 . . . . ?
C25 C24 C29 C28 0.0 . . . . ?
C23 C24 C29 C28 -177.7(2) . . . . ?
